data_8102070
loop_
_publ_author_name
'Chen, F.'
'Xiang, G.-Q.'

_publ_section_title
;
Crystal structure of 1,2-bis(pyridin-1-ium-4-yl)ethylene bis(5-fluorouracil-
1-acetate), (C~12~H~12~N~2~)[C~6~H~4~FN~2~O~4~]~2~
;
_journal_issue 4
_journal_name_full 'Zeitschrift f\"ur Kristallographie - New Crystal Structures'
_journal_page_first 514
_journal_page_last 516
_journal_volume 221
_journal_year 2006
_chemical_formula_moiety 'C12 H12 N2, 2(C6 H4 F N2 O4)'
_chemical_formula_structural (C12H12N2)[C6H4FN2O4]2
_chemical_formula_sum 'C24 H20 F2 N6 O8'
_chemical_formula_weight 558.46
_chemical_name_systematic
; 
 1,2-bis(pyridin-1-ium-4-yl)ethylene bis(5-fluorouracil-1-acetate)
;
_space_group_IT_number 61
_symmetry_cell_setting orthorhombic
_symmetry_space_group_name_Hall '-P 2ac 2ab'
_symmetry_space_group_name_H-M 'P b c a'
_atom_sites_solution_hydrogens geom
_atom_sites_solution_primary direct
_atom_sites_solution_secondary difmap
_audit_creation_method SHELXL-97
_cell_angle_alpha 90.00
_cell_angle_beta 90.00
_cell_angle_gamma 90.00
_cell_formula_units_Z 8
_cell_length_a 13.999(8)
_cell_length_b 13.295(7)
_cell_length_c 25.970(15)
_cell_measurement_reflns_used 1750
_cell_measurement_temperature 298(2)
_cell_measurement_theta_max 24.12
_cell_measurement_theta_min 3.21
_cell_volume 4833(5)
_computing_cell_refinement 'SAINT (Bruker, 2002)'
_computing_data_collection 'SMART (Bruker, 2002)'
_computing_data_reduction SAINT
_computing_molecular_graphics 'SHELXTL(Bruker, 2002)'
_computing_publication_material SHELXL97
_computing_structure_refinement 'SHELXL97 (Sheldrick, 1997)'
_computing_structure_solution 'SHELXS97 (Sheldrick, 1997)'
_diffrn_ambient_temperature 298(2)
_diffrn_measured_fraction_theta_full 1.000
_diffrn_measured_fraction_theta_max 1.000
_diffrn_measurement_device_type 'Bruker SMART APEX CCD'
_diffrn_measurement_method phi/omega
_diffrn_radiation_monochromator graphite
_diffrn_radiation_source 'fine-focus sealed tube'
_diffrn_radiation_type MoK\a
_diffrn_radiation_wavelength 0.71073
_diffrn_reflns_av_R_equivalents 0.0860
_diffrn_reflns_av_sigmaI/netI 0.0635
_diffrn_reflns_limit_h_max 16
_diffrn_reflns_limit_h_min -12
_diffrn_reflns_limit_k_max 15
_diffrn_reflns_limit_k_min -15
_diffrn_reflns_limit_l_max 30
_diffrn_reflns_limit_l_min -28
_diffrn_reflns_number 24065
_diffrn_reflns_theta_full 25.02
_diffrn_reflns_theta_max 25.02
_diffrn_reflns_theta_min 1.57
_diffrn_standards_number 0
_exptl_absorpt_coefficient_mu 0.127
_exptl_absorpt_correction_T_max 0.9816
_exptl_absorpt_correction_T_min 0.9725
_exptl_absorpt_correction_type multi-scan
_exptl_absorpt_process_details '(SADABS; Bruker, 2002)'
_exptl_crystal_colour Colorless
_exptl_crystal_density_diffrn 1.535
_exptl_crystal_density_method 'not measured'
_exptl_crystal_description Block
_exptl_crystal_F_000 2304
_exptl_crystal_size_max 0.22
_exptl_crystal_size_mid 0.15
_exptl_crystal_size_min 0.09
_refine_diff_density_max 0.631
_refine_diff_density_min -0.675
_refine_diff_density_rms 0.104
_refine_ls_extinction_method none
_refine_ls_goodness_of_fit_ref 1.106
_refine_ls_hydrogen_treatment constr
_refine_ls_matrix_type full
_refine_ls_number_parameters 380
_refine_ls_number_reflns 4264
_refine_ls_number_restraints 3
_refine_ls_restrained_S_all 1.106
_refine_ls_R_factor_all 0.8107
_refine_ls_R_factor_gt 0.0782
_refine_ls_shift/su_max 0.000
_refine_ls_shift/su_mean 0.000
_refine_ls_structure_factor_coef Fsqd
_refine_ls_weighting_details 'calc w=1/[\s^2^(Fo^2^)+(0.4939P)^2^+15.6250P] where P=(Fo^2^+2Fc^2^)/3'
_refine_ls_weighting_scheme calc
_refine_ls_wR_factor_gt 0.1736
_refine_ls_wR_factor_ref 0.1933
_reflns_number_gt 3606
_reflns_number_total 4264
_reflns_threshold_expression I>2sigma(I)
_cod_data_source_file 1267-1904.cff
_cod_data_source_block lm
_cod_depositor_comments
;
The following automatic conversions were performed:
'_symmetry_cell_setting' value 'Orthorhombic' changed to 'orthorhombic'
according to '/home/saulius/struct/CIF-dictionaries/cif_core.dic'
dictionary named 'cif_core.dic' version 2.4.1 from
2010-06-29.

'_exptl_absorpt_correction_type' value 'Multi-scan' changed
to 'multi-scan' according to
'/home/saulius/struct/CIF-dictionaries/cif_core.dic' dictionary named
'cif_core.dic' version 2.4.1 from 2010-06-29.

Automatic conversion script
Id: cif_fix_enum 1555 2011-01-17 13:19:09Z saulius 
;
_cod_original_cell_volume 4834(5)
_cod_database_code 8102070

loop_
_symmetry_equiv_pos_as_xyz
'x, y, z'
'-x+1/2, -y, z+1/2'
'-x, y+1/2, -z+1/2'
'x+1/2, -y+1/2, -z'
'-x, -y, -z'
'x-1/2, y, -z-1/2'
'x, -y-1/2, z-1/2'
'-x-1/2, y-1/2, z'

loop_
_atom_site_label
_atom_site_type_symbol
_atom_site_fract_x
_atom_site_fract_y
_atom_site_fract_z
_atom_site_U_iso_or_equiv
_atom_site_adp_type
_atom_site_occupancy
_atom_site_symmetry_multiplicity
_atom_site_Wyckoff_symbol
_atom_site_calc_flag
_atom_site_refinement_flags
_atom_site_disorder_assembly
_atom_site_disorder_group
F1 F -0.0003(5) -0.4856(5) 0.1725(3) 0.063(2) Uani 1 8 c d . . .
O1 O 0.1333(6) -0.3982(5) 0.4095(3) 0.056(2) Uani 1 8 c d . . .
O2 O 0.1786(5) -0.3397(5) 0.3327(3) 0.0430(18) Uani 1 8 c d . . .
O3 O 0.3053(5) -0.5519(7) 0.2914(3) 0.061(2) Uani 1 8 c d . . .
O4 O 0.1792(6) -0.5108(6) 0.1311(3) 0.060(2) Uani 1 8 c d . . .
N1 N 0.1460(6) -0.5214(6) 0.2854(3) 0.0355(19) Uani 1 8 c d . . .
N2 N 0.2395(6) -0.5322(6) 0.2117(3) 0.0368(19) Uani 1 8 c d . . .
H2 H 0.2946 -0.5426 0.1982 0.044 Uiso 1 8 c calc R . .
C1 C 0.1523(6) -0.4061(6) 0.3618(3) 0.032(2) Uani 1 8 c d . . .
C2 C 0.1351(8) -0.5130(8) 0.3419(4) 0.042(2) Uani 1 8 c d . . .
H2A H 0.1799 -0.5584 0.3584 0.051 Uiso 1 8 c calc R . .
H2B H 0.0711 -0.5340 0.3514 0.051 Uiso 1 8 c calc R . .
C3 C 0.2359(8) -0.5356(7) 0.2650(4) 0.039(2) Uani 1 8 c d . . .
C4 C 0.1660(7) -0.5143(7) 0.1777(3) 0.038(2) Uani 1 8 c d . . .
C5 C 0.0766(7) -0.5003(7) 0.2030(4) 0.039(2) Uani 1 8 c d . . .
C6 C 0.0674(7) -0.5047(7) 0.2540(4) 0.038(2) Uani 1 8 c d . . .
H6A H 0.0074 -0.4965 0.2688 0.046 Uiso 1 8 c calc R . .
F2 F -0.0195(5) 0.7440(6) 0.8278(2) 0.068(2) Uani 1 8 c d . . .
O5 O 0.0888(5) 0.5727(5) 0.6591(2) 0.0377(17) Uani 1 8 c d . . .
O6 O 0.1251(6) 0.6398(5) 0.5828(2) 0.052(2) Uani 1 8 c d . . .
O7 O -0.0936(6) 0.7755(6) 0.6265(3) 0.057(2) Uani 1 8 c d . . .
O8 O -0.1999(6) 0.7886(7) 0.7922(3) 0.059(2) Uani 1 8 c d . . .
N3 N 0.0167(5) 0.7591(5) 0.6908(3) 0.0324(19) Uani 1 8 c d . . .
N4 N -0.1443(6) 0.7840(6) 0.7096(3) 0.040(2) Uani 1 8 c d . . .
H4 H -0.2011 0.7968 0.6989 0.048 Uiso 1 8 c calc R . .
C7 C 0.1019(6) 0.6449(6) 0.6295(3) 0.029(2) Uani 1 8 c d . . .
C8 C 0.0923(7) 0.7515(7) 0.6521(4) 0.040(2) Uani 1 8 c d . . .
H8A H 0.1526 0.7707 0.6676 0.048 Uiso 1 8 c calc R . .
H8B H 0.0790 0.7984 0.6244 0.048 Uiso 1 8 c calc R . .
C9 C -0.0748(8) 0.7729(7) 0.6723(3) 0.038(2) Uani 1 8 c d . . .
C10 C -0.1330(7) 0.7768(7) 0.7622(4) 0.037(2) Uani 1 8 c d . . .
C11 C -0.0360(7) 0.7553(7) 0.7766(3) 0.037(2) Uani 1 8 c d . . .
C12 C 0.0343(7) 0.7478(7) 0.7424(4) 0.040(2) Uani 1 8 c d . . .
H12 H 0.0962 0.7347 0.7536 0.048 Uiso 1 8 c calc R . .
N5 N 0.1322(6) 0.4494(6) 0.5543(3) 0.041(2) Uani 1 8 c d . A .
H5 H 0.1326 0.5109 0.5646 0.050 Uiso 1 8 c calc R . .
N6 N 0.1338(6) -0.2132(6) 0.4410(3) 0.043(2) Uani 1 8 c d . A .
H6 H 0.1342 -0.2742 0.4299 0.052 Uiso 1 8 c calc R . .
C13 C 0.1176(8) 0.4300(10) 0.5045(4) 0.053(3) Uani 1 8 c d . . .
H13 H 0.1070 0.4822 0.4814 0.064 Uiso 1 8 c calc R . .
C14 C 0.1182(9) 0.3325(12) 0.4881(5) 0.071(4) Uani 1 8 c d . A .
H14 H 0.1080 0.3187 0.4534 0.086 Uiso 1 8 c calc R . .
C15 C 0.1337(9) 0.2536(10) 0.5219(6) 0.070(4) Uani 1 8 c d D . .
C16 C 0.1479(8) 0.2794(8) 0.5728(5) 0.058(3) Uani 1 8 c d . A .
H16 H 0.1588 0.2290 0.5970 0.070 Uiso 1 8 c calc R . .
C17 C 0.1462(8) 0.3767(7) 0.5884(4) 0.044(3) Uani 1 8 c d . . .
H17 H 0.1549 0.3925 0.6230 0.053 Uiso 1 8 c calc R A .
C18 C 0.1340(16) 0.1615(13) 0.4874(6) 0.054(7) Uani 0.54(3) 8 c d PD A 1
H18 H 0.1337 0.1665 0.4517 0.065 Uiso 0.54(3) 8 c calc PR A 1
C19 C 0.1347(14) 0.0745(13) 0.5110(6) 0.040(6) Uani 0.54(3) 8 c d PD A 1
H19 H 0.1360 0.0702 0.5468 0.048 Uiso 0.54(3) 8 c calc PR A 1
C20 C 0.1333(8) -0.0199(8) 0.4772(6) 0.062(4) Uani 1 8 c d D . .
C21 C 0.1366(9) -0.0405(8) 0.4246(6) 0.066(4) Uani 1 8 c d . A .
H21 H 0.1382 0.0121 0.4010 0.079 Uiso 1 8 c calc R . .
C22 C 0.1373(8) -0.1375(9) 0.4075(4) 0.055(3) Uani 1 8 c d . . .
H22 H 0.1403 -0.1508 0.3724 0.066 Uiso 1 8 c calc R A .
C23 C 0.1296(7) -0.1955(8) 0.4916(4) 0.042(2) Uani 1 8 c d . . .
H23 H 0.1266 -0.2490 0.5146 0.050 Uiso 1 8 c calc R A .
C24 C 0.1297(8) -0.1002(9) 0.5096(4) 0.053(3) Uani 1 8 c d . A .
H24 H 0.1272 -0.0892 0.5449 0.063 Uiso 1 8 c calc R . .
C18' C 0.1380(16) 0.1388(12) 0.5215(7) 0.034(6) Uani 0.46(3) 8 c d PD A 2
H18' H 0.1435 0.1020 0.5518 0.041 Uiso 0.46(3) 8 c calc PR A 2
C19' C 0.1335(14) 0.0946(12) 0.4765(7) 0.034(6) Uani 0.46(3) 8 c d PD A 2
H19' H 0.1306 0.1309 0.4460 0.040 Uiso 0.46(3) 8 c calc PR A 2

loop_
_atom_site_aniso_label
_atom_site_aniso_U_11
_atom_site_aniso_U_22
_atom_site_aniso_U_33
_atom_site_aniso_U_23
_atom_site_aniso_U_13
_atom_site_aniso_U_12
F1 0.055(4) 0.076(5) 0.057(4) 0.009(3) -0.020(3) -0.004(3)
O1 0.101(6) 0.044(4) 0.024(4) -0.008(3) 0.004(4) -0.013(4)
O2 0.046(4) 0.036(4) 0.047(4) 0.005(3) 0.012(3) -0.008(3)
O3 0.050(5) 0.088(6) 0.044(4) 0.001(4) -0.011(4) 0.011(4)
O4 0.072(6) 0.074(6) 0.034(4) -0.002(4) -0.002(4) -0.002(4)
N1 0.044(5) 0.034(4) 0.029(4) -0.009(3) 0.002(3) 0.003(3)
N2 0.039(4) 0.045(5) 0.026(4) -0.005(3) 0.004(3) 0.006(4)
C1 0.031(5) 0.028(5) 0.035(5) -0.001(4) -0.004(4) -0.001(4)
C2 0.054(6) 0.042(6) 0.031(5) -0.001(4) 0.002(4) -0.002(5)
C3 0.053(6) 0.029(5) 0.036(5) -0.002(4) 0.001(5) 0.003(4)
C4 0.056(6) 0.033(5) 0.025(5) -0.003(4) -0.006(4) -0.004(4)
C5 0.050(6) 0.037(5) 0.032(5) -0.003(4) -0.009(4) -0.008(4)
C6 0.033(5) 0.029(5) 0.052(6) -0.005(4) 0.009(4) -0.001(4)
F2 0.067(5) 0.109(6) 0.029(3) 0.006(3) 0.005(3) -0.005(4)
O5 0.047(4) 0.032(3) 0.034(4) 0.006(3) -0.001(3) -0.007(3)
O6 0.092(6) 0.035(4) 0.028(4) -0.001(3) -0.019(4) -0.006(4)
O7 0.068(5) 0.074(5) 0.029(4) -0.002(4) 0.008(4) -0.001(4)
O8 0.053(5) 0.081(6) 0.045(5) -0.006(4) -0.012(4) -0.004(4)
N3 0.046(5) 0.032(4) 0.020(4) -0.007(3) 0.002(3) -0.007(3)
N4 0.040(4) 0.042(5) 0.037(5) -0.004(4) 0.006(3) -0.011(4)
C7 0.027(4) 0.032(5) 0.029(5) 0.000(4) 0.005(4) -0.005(3)
C8 0.049(6) 0.037(5) 0.035(5) -0.002(4) -0.005(4) 0.005(4)
C9 0.061(7) 0.031(5) 0.022(5) 0.004(4) 0.002(4) -0.007(4)
C10 0.047(6) 0.027(5) 0.037(5) -0.011(4) 0.000(4) 0.002(4)
C11 0.057(6) 0.033(5) 0.022(5) -0.005(4) 0.008(4) -0.003(4)
C12 0.044(5) 0.035(5) 0.042(6) -0.004(4) 0.012(4) -0.010(4)
N5 0.056(5) 0.027(4) 0.041(5) -0.003(4) 0.006(4) 0.004(3)
N6 0.058(5) 0.033(5) 0.037(5) -0.008(4) -0.003(4) -0.006(4)
C13 0.064(7) 0.066(8) 0.030(6) 0.004(5) -0.005(5) 0.010(6)
C14 0.054(7) 0.104(12) 0.055(8) -0.051(8) -0.005(6) 0.004(7)
C15 0.052(7) 0.050(7) 0.108(12) -0.039(8) -0.001(7) 0.001(5)
C16 0.058(7) 0.034(6) 0.082(9) 0.012(6) 0.009(6) -0.004(5)
C17 0.059(7) 0.036(6) 0.037(5) -0.003(4) 0.002(5) -0.005(5)
C18 0.089(17) 0.057(15) 0.016(11) -0.011(10) -0.003(9) -0.026(12)
C19 0.065(13) 0.035(11) 0.021(11) 0.018(9) -0.006(8) 0.000(10)
C20 0.041(6) 0.033(6) 0.112(11) -0.020(7) -0.009(6) 0.003(4)
C21 0.067(8) 0.033(6) 0.097(11) 0.028(6) -0.020(7) -0.011(5)
C22 0.065(8) 0.059(7) 0.042(6) 0.019(5) -0.011(5) -0.016(6)
C23 0.058(6) 0.036(5) 0.032(5) 0.004(4) 0.000(4) 0.002(4)
C24 0.059(7) 0.049(7) 0.050(6) -0.022(6) 0.001(5) 0.003(5)
C18' 0.062(14) 0.029(12) 0.012(10) 0.007(9) 0.003(9) 0.002(10)
C19' 0.045(12) 0.032(12) 0.024(12) 0.013(10) -0.008(9) -0.014(9)

loop_
_atom_type_symbol
_atom_type_description
_atom_type_scat_dispersion_real
_atom_type_scat_dispersion_imag
_atom_type_scat_source
C C 0.0033 0.0016 'International Tables Vol C Tables 4.2.6.8 and 6.1.1.4'
H H 0.0000 0.0000 'International Tables Vol C Tables 4.2.6.8 and 6.1.1.4'
N N 0.0061 0.0033 'International Tables Vol C Tables 4.2.6.8 and 6.1.1.4'
O O 0.0106 0.0060 'International Tables Vol C Tables 4.2.6.8 and 6.1.1.4'
F F 0.0171 0.0103 'International Tables Vol C Tables 4.2.6.8 and 6.1.1.4'

loop_
_geom_angle_atom_site_label_1
_geom_angle_atom_site_label_2
_geom_angle_atom_site_label_3
_geom_angle
_geom_angle_site_symmetry_1
_geom_angle_site_symmetry_3
_geom_angle_publ_flag
C3 N1 C6 121.3(8) . . ?
C3 N1 C2 119.1(8) . . ?
C6 N1 C2 119.3(8) . . ?
C4 N2 C3 128.3(8) . . ?
C4 N2 H2 115.8 . . ?
C3 N2 H2 115.8 . . ?
O2 C1 O1 127.5(9) . . ?
O2 C1 C2 120.5(8) . . ?
O1 C1 C2 112.0(8) . . ?
N1 C2 C1 112.9(8) . . ?
N1 C2 H2A 109.0 . . ?
C1 C2 H2A 109.0 . . ?
N1 C2 H2B 109.0 . . ?
C1 C2 H2B 109.0 . . ?
H2A C2 H2B 107.8 . . ?
O3 C3 N1 122.6(9) . . ?
O3 C3 N2 122.9(9) . . ?
N1 C3 N2 114.4(9) . . ?
O4 C4 N2 121.9(10) . . ?
O4 C4 C5 125.6(9) . . ?
N2 C4 C5 112.5(8) . . ?
C6 C5 F1 120.8(9) . . ?
C6 C5 C4 122.5(9) . . ?
F1 C5 C4 116.7(8) . . ?
C5 C6 N1 121.0(9) . . ?
C5 C6 H6A 119.5 . . ?
N1 C6 H6A 119.5 . . ?
C12 N3 C9 121.5(8) . . ?
C12 N3 C8 122.2(8) . . ?
C9 N3 C8 116.2(7) . . ?
C10 N4 C9 127.4(9) . . ?
C10 N4 H4 116.3 . . ?
C9 N4 H4 116.3 . . ?
O5 C7 O6 126.3(8) . . ?
O5 C7 C8 117.5(8) . . ?
O6 C7 C8 116.1(8) . . ?
N3 C8 C7 112.8(8) . . ?
N3 C8 H8A 109.0 . . ?
C7 C8 H8A 109.0 . . ?
N3 C8 H8B 109.0 . . ?
C7 C8 H8B 109.0 . . ?
H8A C8 H8B 107.8 . . ?
O7 C9 N3 122.9(9) . . ?
O7 C9 N4 122.1(10) . . ?
N3 C9 N4 115.0(8) . . ?
O8 C10 N4 122.1(9) . . ?
O8 C10 C11 125.6(9) . . ?
N4 C10 C11 112.4(8) . . ?
C12 C11 F2 121.3(10) . . ?
C12 C11 C10 122.7(9) . . ?
F2 C11 C10 115.9(8) . . ?
C11 C12 N3 120.8(10) . . ?
C11 C12 H12 119.6 . . ?
N3 C12 H12 119.6 . . ?
C17 N5 C13 122.0(9) . . ?
C17 N5 H5 119.0 . . ?
C13 N5 H5 119.0 . . ?
C22 N6 C23 120.7(9) . . ?
C22 N6 H6 119.7 . . ?
C23 N6 H6 119.7 . . ?
N5 C13 C14 119.1(12) . . ?
N5 C13 H13 120.4 . . ?
C14 C13 H13 120.4 . . ?
C13 C14 C15 121.4(11) . . ?
C13 C14 H14 119.3 . . ?
C15 C14 H14 119.3 . . ?
C16 C15 C14 116.2(11) . . ?
C16 C15 C18 140.0(15) . . ?
C14 C15 C18 103.7(13) . . ?
C16 C15 C18' 104.4(13) . . ?
C14 C15 C18' 139.3(13) . . ?
C18 C15 C18' 35.9(11) . . ?
C17 C16 C15 121.3(12) . . ?
C17 C16 H16 119.3 . . ?
C15 C16 H16 119.3 . . ?
N5 C17 C16 119.9(10) . . ?
N5 C17 H17 120.0 . . ?
C16 C17 H17 120.0 . . ?
C19 C18 C15 115.8(13) . . ?
C19 C18 H18 122.1 . . ?
C15 C18 H18 122.1 . . ?
C18 C19 C20 117.0(12) . . ?
C18 C19 H19 121.5 . . ?
C20 C19 H19 121.5 . . ?
C24 C20 C21 116.9(10) . . ?
C24 C20 C19' 142.4(14) . . ?
C21 C20 C19' 100.8(12) . . ?
C24 C20 C19 106.8(12) . . ?
C21 C20 C19 136.4(12) . . ?
C19' C20 C19 35.7(10) . . ?
C22 C21 C20 120.4(11) . . ?
C22 C21 H21 119.8 . . ?
C20 C21 H21 119.8 . . ?
N6 C22 C21 120.1(11) . . ?
N6 C22 H22 119.9 . . ?
C21 C22 H22 119.9 . . ?
N6 C23 C24 120.4(10) . . ?
N6 C23 H23 119.8 . . ?
C24 C23 H23 119.8 . . ?
C23 C24 C20 121.5(11) . . ?
C23 C24 H24 119.2 . . ?
C20 C24 H24 119.2 . . ?
C19' C18' C15 116.9(13) . . ?
C19' C18' H18' 121.5 . . ?
C15 C18' H18' 121.5 . . ?
C18' C19' C20 116.1(13) . . ?
C18' C19' H19' 122.0 . . ?
C20 C19' H19' 122.0 . . ?

loop_
_geom_bond_atom_site_label_1
_geom_bond_atom_site_label_2
_geom_bond_distance
_geom_bond_site_symmetry_2
_geom_bond_publ_flag
F1 C5 1.350(11) . ?
O1 C1 1.270(11) . ?
O2 C1 1.220(11) . ?
O3 C3 1.210(12) . ?
O4 C4 1.226(11) . ?
N1 C3 1.379(13) . ?
N1 C6 1.387(12) . ?
N1 C2 1.478(11) . ?
N2 C4 1.377(12) . ?
N2 C3 1.385(11) . ?
N2 H2 0.8600 . ?
C1 C2 1.533(13) . ?
C2 H2A 0.9700 . ?
C2 H2B 0.9700 . ?
C4 C5 1.426(14) . ?
C5 C6 1.333(13) . ?
C6 H6A 0.9300 . ?
F2 C11 1.358(11) . ?
O5 C7 1.244(10) . ?
O6 C7 1.259(11) . ?
O7 C9 1.217(11) . ?
O8 C10 1.229(12) . ?
N3 C12 1.371(13) . ?
N3 C9 1.381(13) . ?
N3 C8 1.463(12) . ?
N4 C10 1.377(12) . ?
N4 C9 1.382(13) . ?
N4 H4 0.8600 . ?
C7 C8 1.539(13) . ?
C8 H8A 0.9700 . ?
C8 H8B 0.9700 . ?
C10 C11 1.437(14) . ?
C11 C12 1.329(13) . ?
C12 H12 0.9300 . ?
N5 C17 1.324(13) . ?
N5 C13 1.334(13) . ?
N5 H5 0.8600 . ?
N6 C22 1.331(13) . ?
N6 C23 1.338(12) . ?
N6 H6 0.8600 . ?
C13 C14 1.36(2) . ?
C13 H13 0.9300 . ?
C14 C15 1.39(2) . ?
C14 H14 0.9300 . ?
C15 C16 1.381(19) . ?
C15 C18 1.517(19) . ?
C15 C18' 1.527(19) . ?
C16 C17 1.356(15) . ?
C16 H16 0.9300 . ?
C17 H17 0.9300 . ?
C18 C19 1.310(19) . ?
C18 H18 0.9300 . ?
C19 C20 1.532(19) . ?
C19 H19 0.9300 . ?
C20 C24 1.361(18) . ?
C20 C21 1.394(19) . ?
C20 C19' 1.521(19) . ?
C21 C22 1.364(17) . ?
C21 H21 0.9300 . ?
C22 H22 0.9300 . ?
C23 C24 1.349(15) . ?
C23 H23 0.9300 . ?
C24 H24 0.9300 . ?
C18' C19' 1.309(19) . ?
C18' H18' 0.9300 . ?
C19' H19' 0.9300 . ?

loop_
_geom_hbond_atom_site_label_D
_geom_hbond_atom_site_label_H
_geom_hbond_atom_site_label_A
_geom_hbond_distance_DH
_geom_hbond_distance_HA
_geom_hbond_distance_DA
_geom_hbond_angle_DHA
_geom_hbond_site_symmetry_A
N2 H2 O5 0.86 1.96 2.818(10) 172.3 2_554
N4 H4 O2 0.86 1.96 2.811(11) 171.7 4_456
N5 H5 O6 0.86 1.78 2.639(10) 175.4 .
N6 H6 O1 0.86 1.73 2.590(10) 178.1 .
